data_4070445
loop_
_publ_author_name
'Okazaki, Masaaki'
'Yoshimura, Ken-ichi'
'Takano, Masato'
'Ozawa, Fumiyuki'

_publ_section_title
;
 Redox-Active Phosphorus Ligands Bearing a [4Fe&#x2212;4C] Core
 Substituent
;
_journal_issue 24
_journal_name_full Organometallics
_journal_page_first 7055
_journal_paper_doi 10.1021/om900811u
_journal_volume 28
_journal_year 2009
_chemical_absolute_configuration unk
_chemical_formula_moiety 'C41 H43 Cl2 Fe4 P Se'
_chemical_formula_sum 'C41 H43 Cl2 Fe4 P Se'
_chemical_formula_weight 939.98
_chemical_name_common 'cluster 3'
_chemical_name_systematic 'cluster 3'
_chemical_properties_physical air-sensitive
_space_group_IT_number 14
_symmetry_cell_setting monoclinic
_symmetry_Int_Tables_number 14
_symmetry_space_group_name_Hall '-P 2ybc'
_symmetry_space_group_name_H-M 'P 1 21/c 1'
_atom_sites_solution_hydrogens geom
_atom_sites_solution_primary direct
_atom_sites_solution_secondary difmap
_audit_creation_method SHELXL-97
_cell_angle_alpha 90.000(2)
_cell_angle_beta 90.575(2)
_cell_angle_gamma 90.000(2)
_cell_formula_units_Z 4
_cell_length_a 17.411(5)
_cell_length_b 10.808(3)
_cell_length_c 19.556(6)
_cell_measurement_reflns_used 9723
_cell_measurement_temperature 173(2)
_cell_measurement_theta_max 27.4835
_cell_measurement_theta_min 3.0043
_cell_volume 3679.8(19)
_computing_structure_refinement 'SHELXL-97 (Sheldrick, 1997)'
_computing_structure_solution 'SHELXS-97 (Sheldrick, 1990)'
_diffrn_ambient_temperature 173(2)
_diffrn_measured_fraction_theta_full 0.979
_diffrn_measured_fraction_theta_max 0.979
_diffrn_measurement_device_type 'Saturn70 CCD (4x4 bin mode)'
_diffrn_measurement_method dtintegrate.ref
_diffrn_radiation_monochromator graphite
_diffrn_radiation_probe x-ray
_diffrn_radiation_type MoK\a
_diffrn_radiation_wavelength 0.71070
_diffrn_reflns_av_R_equivalents 0.0455
_diffrn_reflns_av_sigmaI/netI 0.0424
_diffrn_reflns_limit_h_max 19
_diffrn_reflns_limit_h_min -22
_diffrn_reflns_limit_k_max 14
_diffrn_reflns_limit_k_min -14
_diffrn_reflns_limit_l_max 24
_diffrn_reflns_limit_l_min -23
_diffrn_reflns_number 28621
_diffrn_reflns_theta_full 27.48
_diffrn_reflns_theta_max 27.48
_diffrn_reflns_theta_min 3.04
_diffrn_source 'fine-focus sealed tube'
_exptl_absorpt_coefficient_mu 2.754
_exptl_absorpt_correction_T_max 0.9470
_exptl_absorpt_correction_T_min 0.4921
_exptl_absorpt_correction_type numerical
_exptl_absorpt_process_details Higashi
_exptl_crystal_colour 'dark brown'
_exptl_crystal_density_diffrn 1.697
_exptl_crystal_density_method 'not measured'
_exptl_crystal_description block
_exptl_crystal_F_000 1904
_exptl_crystal_size_max 0.30
_exptl_crystal_size_mid 0.18
_exptl_crystal_size_min 0.02
_refine_diff_density_max 1.828
_refine_diff_density_min -1.365
_refine_diff_density_rms 0.134
_refine_ls_extinction_method none
_refine_ls_goodness_of_fit_ref 1.124
_refine_ls_hydrogen_treatment mixed
_refine_ls_matrix_type full
_refine_ls_number_parameters 498
_refine_ls_number_reflns 8248
_refine_ls_number_restraints 0
_refine_ls_restrained_S_all 1.124
_refine_ls_R_factor_all 0.0810
_refine_ls_R_factor_gt 0.0667
_refine_ls_shift/su_max 0.723
_refine_ls_shift/su_mean 0.010
_refine_ls_structure_factor_coef Fsqd
_refine_ls_weighting_details 'calc w=1/[\s^2^(Fo^2^)+(0.0980P)^2^+7.5786P] where P=(Fo^2^+2Fc^2^)/3'
_refine_ls_weighting_scheme calc
_refine_ls_wR_factor_gt 0.1698
_refine_ls_wR_factor_ref 0.1824
_reflns_number_gt 6924
_reflns_number_total 8248
_reflns_threshold_expression >2sigma(I)
_cod_data_source_file om900811u_si_002.cif
_cod_data_source_block cluster3
_cod_depositor_comments
;
The following automatic conversions were performed:

'_exptl_absorpt_correction_type' value 'Numerical' changed to
'numerical' according to
/home/saulius/struct/CIF-dictionaries/cif_core.dic dictionary named
'cif_core.dic' version 2.4.2 from 2011-04-26.

Automatic conversion script
Id: cif_fix_values 1715 2011-07-08 13:25:40Z adriana 
;
_cod_original_sg_symbol_H-M 'P 21/c'
_cod_database_code 4070445

loop_
_symmetry_equiv_pos_as_xyz
'x, y, z'
'-x, y+1/2, -z+1/2'
'-x, -y, -z'
'x, -y-1/2, z-1/2'

loop_
_atom_site_label
_atom_site_type_symbol
_atom_site_fract_x
_atom_site_fract_y
_atom_site_fract_z
_atom_site_U_iso_or_equiv
_atom_site_adp_type
_atom_site_occupancy
_atom_site_symmetry_multiplicity
_atom_site_calc_flag
_atom_site_refinement_flags
Fe1 Fe 0.21611(5) 0.29873(6) 0.24869(4) 0.02736(19) Uani 1 1 d .
Fe2 Fe 0.25094(4) 0.05552(6) 0.15056(3) 0.02258(18) Uani 1 1 d .
Fe3 Fe 0.33994(4) 0.18885(6) 0.21924(3) 0.02168(17) Uani 1 1 d .
Fe4 Fe 0.16331(4) 0.08304(7) 0.25022(4) 0.02448(18) Uani 1 1 d .
C1 C 0.2610(3) 0.1499(4) 0.2936(2) 0.0215(9) Uani 1 1 d .
C2 C 0.2750(3) 0.0432(4) 0.2460(2) 0.0207(9) Uani 1 1 d .
C3 C 0.2565(3) 0.2386(4) 0.1599(3) 0.0277(10) Uani 1 1 d .
C4 C 0.1779(3) 0.1899(4) 0.1730(3) 0.0266(10) Uani 1 1 d .
P1 P 0.27960(7) 0.12633(12) 0.38552(6) 0.0237(3) Uani 1 1 d .
Se1 Se 0.19350(3) 0.18865(6) 0.45355(3) 0.03764(17) Uani 1 1 d .
C5 C 0.1810(6) 0.4747(6) 0.2138(3) 0.062(2) Uani 1 1 d .
C6 C 0.2439(5) 0.4865(5) 0.2678(4) 0.0555(19) Uani 1 1 d .
H1 H 0.2949 0.5284 0.2642 0.08(3) Uiso 1 1 calc R
C7 C 0.2083(3) 0.4367(5) 0.3268(3) 0.0319(12) Uani 1 1 d .
H2 H 0.2320 0.4315 0.3735 0.041(17) Uiso 1 1 calc R
C8 C 0.1344(4) 0.3960(7) 0.3085(4) 0.0528(18) Uani 1 1 d .
H3 H 0.0976 0.3560 0.3406 0.31(12) Uiso 1 1 calc R
C9 C 0.1198(5) 0.4175(7) 0.2412(5) 0.063(2) Uani 1 1 d .
H4 H 0.0706 0.3983 0.2166 0.05(2) Uiso 1 1 calc R
C10 C 0.1882(7) 0.5232(8) 0.1410(5) 0.078(3) Uani 1 1 d .
H5 H 0.1541 0.4758 0.1106 0.37(15) Uiso 1 1 calc R
H6 H 0.2414 0.5141 0.1259 0.6(3) Uiso 1 1 calc R
H7 H 0.1736 0.6107 0.1396 1(2) Uiso 1 1 calc R
C11 C 0.2935(3) -0.1216(5) 0.1204(3) 0.0295(11) Uani 1 1 d .
C12 C 0.2137(3) -0.1146(5) 0.1090(3) 0.0346(12) Uani 1 1 d .
H8 H 0.1744 -0.1706 0.1294 0.045(18) Uiso 1 1 calc R
C13 C 0.1985(4) -0.0153(6) 0.0621(3) 0.0416(14) Uani 1 1 d .
H9 H 0.1470 0.0089 0.0434 0.07(2) Uiso 1 1 calc R
C14 C 0.2695(4) 0.0379(6) 0.0447(3) 0.0427(15) Uani 1 1 d .
H10 H 0.2775 0.1072 0.0116 0.036(16) Uiso 1 1 calc R
C15 C 0.3277(3) -0.0274(5) 0.0808(3) 0.0325(12) Uani 1 1 d .
H11 H 0.3840 -0.0103 0.0782 0.041(17) Uiso 1 1 calc R
C16 C 0.3377(4) -0.2149(5) 0.1633(3) 0.0415(14) Uani 1 1 d .
H12 H 0.3056 -0.2430 0.2011 0.06(2) Uiso 1 1 calc R
H13 H 0.3844 -0.1761 0.1816 0.06(2) Uiso 1 1 calc R
H14 H 0.3517 -0.2858 0.1348 0.037(17) Uiso 1 1 calc R
C17 C 0.4209(3) 0.3159(5) 0.1775(3) 0.0321(12) Uani 1 1 d .
C18 C 0.4340(3) 0.3061(6) 0.2488(3) 0.0368(13) Uani 1 1 d .
H15 H 0.4318 0.3755 0.2826 0.06(2) Uiso 1 1 calc R
C19 C 0.4523(3) 0.1803(6) 0.2641(3) 0.0352(12) Uani 1 1 d .
H16 H 0.4652 0.1466 0.3105 0.051(19) Uiso 1 1 calc R
C20 C 0.4496(3) 0.1117(5) 0.2028(3) 0.0323(11) Uani 1 1 d .
H17 H 0.4617 0.0217 0.1977 0.014(12) Uiso 1 1 calc R
C21 C 0.4294(3) 0.1954(5) 0.1487(3) 0.0310(11) Uani 1 1 d .
H18 H 0.4253 0.1742 0.0990 0.033(16) Uiso 1 1 calc R
C22 C 0.4060(4) 0.4326(5) 0.1380(3) 0.0460(16) Uani 1 1 d .
H19 H 0.3853 0.4958 0.1687 0.07(2) Uiso 1 1 calc R
H20 H 0.3688 0.4161 0.1012 0.05(2) Uiso 1 1 calc R
H21 H 0.4542 0.4623 0.1184 0.07(2) Uiso 1 1 calc R
C23 C 0.1110(3) -0.0893(5) 0.2753(3) 0.0341(12) Uani 1 1 d .
C24 C 0.0735(3) -0.0338(6) 0.2181(3) 0.0357(12) Uani 1 1 d .
H22 H 0.0676 -0.0714 0.1716 0.029(15) Uiso 1 1 calc R
C25 C 0.0437(3) 0.0826(7) 0.2390(4) 0.0481(16) Uani 1 1 d .
H23 H 0.0125 0.1407 0.2102 0.18(6) Uiso 1 1 calc R
C26 C 0.0625(3) 0.0977(6) 0.3100(3) 0.0430(14) Uani 1 1 d .
H24 H 0.0480 0.1695 0.3395 0.06(2) Uiso 1 1 calc R
C27 C 0.1037(3) -0.0071(6) 0.3310(3) 0.0367(12) Uani 1 1 d .
H25 H 0.1246 -0.0215 0.3781 0.022(13) Uiso 1 1 calc R
C28 C 0.1487(4) -0.2163(6) 0.2787(4) 0.0443(15) Uani 1 1 d .
H26 H 0.1140 -0.2748 0.3011 0.08(3) Uiso 1 1 calc R
H27 H 0.1968 -0.2108 0.3050 0.06(2) Uiso 1 1 calc R
H28 H 0.1595 -0.2452 0.2323 0.12(4) Uiso 1 1 calc R
C29 C 0.3699(3) 0.1981(5) 0.4149(2) 0.0257(10) Uani 1 1 d .
C30 C 0.3818(3) 0.3238(5) 0.4043(3) 0.0279(10) Uani 1 1 d .
H29 H 0.3449 0.3703 0.3791 0.036(16) Uiso 1 1 calc R
C31 C 0.4474(3) 0.3830(5) 0.4303(3) 0.0329(11) Uani 1 1 d .
H30 H 0.4553 0.4687 0.4220 0.048(19) Uiso 1 1 calc R
C32 C 0.5008(3) 0.3154(5) 0.4682(3) 0.0320(11) Uani 1 1 d .
H31 H 0.5455 0.3549 0.4859 0.045(18) Uiso 1 1 calc R
C33 C 0.4889(3) 0.1913(5) 0.4800(3) 0.0366(13) Uani 1 1 d .
H32 H 0.5253 0.1450 0.5059 0.031(15) Uiso 1 1 calc R
C34 C 0.4228(3) 0.1337(5) 0.4538(3) 0.0344(12) Uani 1 1 d .
H33 H 0.4143 0.0485 0.4630 0.06(2) Uiso 1 1 calc R
C35 C 0.2991(3) -0.0391(4) 0.3989(2) 0.0247(10) Uani 1 1 d .
C36 C 0.2539(3) -0.1092(5) 0.4428(3) 0.0323(11) Uani 1 1 d .
H34 H 0.2137 -0.0705 0.4673 0.046(19) Uiso 1 1 calc R
C37 C 0.2672(4) -0.2356(6) 0.4510(3) 0.0397(14) Uani 1 1 d .
H35 H 0.2359 -0.2822 0.4810 0.07(2) Uiso 1 1 calc R
C38 C 0.3241(4) -0.2923(5) 0.4166(3) 0.0409(14) Uani 1 1 d .
H36 H 0.3315 -0.3789 0.4216 0.10(3) Uiso 1 1 calc R
C39 C 0.3719(3) -0.2250(5) 0.3739(3) 0.0350(12) Uani 1 1 d .
H37 H 0.4124 -0.2651 0.3504 0.08(3) Uiso 1 1 calc R
C40 C 0.3601(3) -0.0987(5) 0.3658(3) 0.0273(10) Uani 1 1 d .
H38 H 0.3935 -0.0522 0.3375 0.034(16) Uiso 1 1 calc R
C41 C 0.0064(10) 0.741(3) 0.4800(10) 0.48(4) Uani 1 1 d .
H39 H -0.0224 0.7935 0.4473 0.05(2) Uiso 1 1 calc R
H40 H -0.0326 0.7055 0.5109 0.16(6) Uiso 1 1 calc R
Cl1 Cl 0.0332(4) 0.6301(8) 0.4370(3) 0.231(3) Uani 1 1 d .
Cl2 Cl 0.0514(3) 0.8335(9) 0.5253(3) 0.252(4) Uani 1 1 d .
H41 H 0.289(3) -0.024(5) 0.268(3) 0.017(12) Uiso 1 1 d .
H43 H 0.256(4) 0.294(6) 0.124(3) 0.032(16) Uiso 1 1 d .
H42 H 0.135(4) 0.211(6) 0.137(3) 0.041(18) Uiso 1 1 d .

loop_
_atom_site_aniso_label
_atom_site_aniso_U_11
_atom_site_aniso_U_22
_atom_site_aniso_U_33
_atom_site_aniso_U_23
_atom_site_aniso_U_13
_atom_site_aniso_U_12
Fe1 0.0363(4) 0.0192(3) 0.0264(4) -0.0043(3) -0.0050(3) 0.0074(3)
Fe2 0.0304(4) 0.0189(3) 0.0185(3) -0.0015(2) -0.0003(3) 0.0027(3)
Fe3 0.0267(4) 0.0183(3) 0.0200(4) 0.0017(2) 0.0022(3) -0.0008(2)
Fe4 0.0233(3) 0.0255(4) 0.0246(4) -0.0037(3) 0.0003(3) 0.0020(3)
C1 0.021(2) 0.021(2) 0.022(2) 0.0005(17) 0.0025(18) 0.0035(17)
C2 0.027(2) 0.015(2) 0.020(2) 0.0023(17) 0.0026(18) -0.0012(17)
C3 0.043(3) 0.016(2) 0.025(3) 0.0013(18) -0.005(2) 0.003(2)
C4 0.033(3) 0.023(2) 0.024(2) -0.0047(18) -0.001(2) 0.0077(19)
P1 0.0285(6) 0.0228(6) 0.0198(6) -0.0022(5) 0.0025(5) -0.0005(5)
Se1 0.0398(3) 0.0415(3) 0.0318(3) -0.0100(2) 0.0093(2) -0.0020(2)
C5 0.130(8) 0.026(3) 0.029(3) -0.002(2) -0.015(4) 0.033(4)
C6 0.087(5) 0.013(2) 0.068(5) -0.010(3) 0.023(4) -0.006(3)
C7 0.041(3) 0.021(2) 0.034(3) -0.009(2) 0.000(2) 0.010(2)
C8 0.038(3) 0.048(4) 0.072(5) -0.031(4) -0.005(3) 0.018(3)
C9 0.050(4) 0.043(4) 0.094(6) -0.017(4) -0.012(4) 0.024(3)
C10 0.117(8) 0.046(5) 0.069(5) 0.003(4) -0.011(5) 0.010(5)
C11 0.041(3) 0.022(2) 0.026(3) -0.0071(19) 0.001(2) 0.005(2)
C12 0.045(3) 0.025(3) 0.033(3) -0.015(2) -0.001(2) -0.005(2)
C13 0.052(4) 0.042(3) 0.031(3) -0.016(2) -0.015(3) 0.012(3)
C14 0.072(4) 0.033(3) 0.023(3) -0.002(2) 0.005(3) 0.008(3)
C15 0.044(3) 0.027(3) 0.027(3) -0.003(2) 0.013(2) 0.003(2)
C16 0.057(4) 0.027(3) 0.041(3) 0.002(2) -0.001(3) 0.011(3)
C17 0.035(3) 0.028(3) 0.034(3) 0.001(2) 0.013(2) -0.011(2)
C18 0.039(3) 0.044(3) 0.027(3) -0.002(2) 0.004(2) -0.022(3)
C19 0.024(2) 0.048(3) 0.034(3) 0.008(2) 0.004(2) -0.010(2)
C20 0.023(2) 0.032(3) 0.042(3) 0.006(2) 0.008(2) 0.001(2)
C21 0.033(3) 0.029(3) 0.031(3) 0.001(2) 0.012(2) -0.006(2)
C22 0.062(4) 0.029(3) 0.048(4) 0.012(3) 0.023(3) 0.000(3)
C23 0.028(3) 0.038(3) 0.037(3) -0.004(2) 0.007(2) -0.010(2)
C24 0.023(2) 0.045(3) 0.040(3) -0.007(2) 0.000(2) -0.009(2)
C25 0.021(3) 0.067(4) 0.057(4) 0.002(3) 0.004(3) 0.001(3)
C26 0.026(3) 0.054(4) 0.050(4) -0.007(3) 0.013(3) 0.003(3)
C27 0.033(3) 0.047(3) 0.030(3) -0.005(2) 0.010(2) -0.006(2)
C28 0.047(4) 0.034(3) 0.052(4) -0.002(3) 0.007(3) -0.012(3)
C29 0.030(3) 0.030(3) 0.017(2) -0.0010(18) -0.0001(19) -0.003(2)
C30 0.032(3) 0.028(2) 0.024(3) 0.0010(19) -0.002(2) 0.001(2)
C31 0.035(3) 0.031(3) 0.032(3) 0.001(2) 0.005(2) -0.006(2)
C32 0.028(3) 0.039(3) 0.029(3) -0.003(2) -0.001(2) -0.009(2)
C33 0.037(3) 0.038(3) 0.034(3) 0.001(2) -0.013(2) 0.001(2)
C34 0.045(3) 0.028(3) 0.029(3) 0.001(2) -0.007(2) -0.002(2)
C35 0.031(3) 0.023(2) 0.020(2) -0.0003(17) -0.0018(19) -0.0048(19)
C36 0.037(3) 0.037(3) 0.023(2) 0.005(2) 0.004(2) -0.001(2)
C37 0.051(4) 0.037(3) 0.031(3) 0.016(2) -0.005(3) -0.012(3)
C38 0.053(4) 0.029(3) 0.040(3) 0.009(2) -0.016(3) -0.004(3)
C39 0.040(3) 0.028(3) 0.036(3) 0.005(2) -0.007(2) 0.002(2)
C40 0.031(3) 0.026(2) 0.025(2) 0.0051(19) -0.003(2) -0.004(2)
C41 0.076(10) 1.19(11) 0.18(2) -0.41(4) 0.012(12) 0.00(3)
Cl1 0.209(6) 0.314(8) 0.167(5) 0.047(6) -0.068(5) -0.068(6)
Cl2 0.143(4) 0.438(12) 0.176(5) -0.092(6) 0.039(4) -0.049(6)

loop_
_atom_type_symbol
_atom_type_description
_atom_type_scat_dispersion_real
_atom_type_scat_dispersion_imag
_atom_type_scat_source
C C 0.0033 0.0016 'International Tables Vol C Tables 4.2.6.8 and 6.1.1.4'
H H 0.0000 0.0000 'International Tables Vol C Tables 4.2.6.8 and 6.1.1.4'
Cl Cl 0.1484 0.1585 'International Tables Vol C Tables 4.2.6.8 and 6.1.1.4'
Fe Fe 0.3463 0.8444 'International Tables Vol C Tables 4.2.6.8 and 6.1.1.4'
P P 0.1023 0.0942 'International Tables Vol C Tables 4.2.6.8 and 6.1.1.4'
Se Se -0.0929 2.2259 'International Tables Vol C Tables 4.2.6.8 and 6.1.1.4'

loop_
_geom_angle_atom_site_label_1
_geom_angle_atom_site_label_2
_geom_angle_atom_site_label_3
_geom_angle
C3 Fe1 C1 88.9(2)
C3 Fe1 C4 43.9(2)
C1 Fe1 C4 88.7(2)
C3 Fe1 C5 96.7(2)
C1 Fe1 C5 169.6(3)
C4 Fe1 C5 101.4(2)
C3 Fe1 C9 115.1(3)
C1 Fe1 C9 146.0(3)
C4 Fe1 C9 92.8(3)
C5 Fe1 C9 37.2(3)
C3 Fe1 C6 112.6(2)
C1 Fe1 C6 127.5(3)
C4 Fe1 C6 140.2(3)
C5 Fe1 C6 42.1(3)
C9 Fe1 C6 67.1(3)
C3 Fe1 C8 152.3(3)
C1 Fe1 C8 114.8(3)
C4 Fe1 C8 118.6(2)
C5 Fe1 C8 62.6(3)
C9 Fe1 C8 37.3(3)
C6 Fe1 C8 65.3(3)
C3 Fe1 C7 151.2(2)
C1 Fe1 C7 106.0(2)
C4 Fe1 C7 156.3(2)
C5 Fe1 C7 65.3(2)
C9 Fe1 C7 64.6(3)
C6 Fe1 C7 39.0(2)
C8 Fe1 C7 38.4(2)
C3 Fe1 Fe4 80.75(15)
C1 Fe1 Fe4 52.05(14)
C4 Fe1 Fe4 48.87(15)
C5 Fe1 Fe4 137.5(3)
C9 Fe1 Fe4 105.9(2)
C6 Fe1 Fe4 166.4(2)
C8 Fe1 Fe4 101.9(2)
C7 Fe1 Fe4 127.88(16)
C3 Fe1 Fe3 48.64(15)
C1 Fe1 Fe3 52.36(13)
C4 Fe1 Fe3 80.41(15)
C5 Fe1 Fe3 126.4(3)
C9 Fe1 Fe3 160.8(3)
C6 Fe1 Fe3 107.2(2)
C8 Fe1 Fe3 158.7(2)
C7 Fe1 Fe3 123.31(16)
Fe4 Fe1 Fe3 83.09(3)
C2 Fe2 C4 88.3(2)
C2 Fe2 C3 88.3(2)
C4 Fe2 C3 44.1(2)
C2 Fe2 C13 150.5(2)
C4 Fe2 C13 100.1(2)
C3 Fe2 C13 117.4(2)
C2 Fe2 C12 112.2(2)
C4 Fe2 C12 121.9(2)
C3 Fe2 C12 156.5(2)
C13 Fe2 C12 39.9(2)
C2 Fe2 C14 156.6(2)
C4 Fe2 C14 112.9(2)
C3 Fe2 C14 99.9(2)
C13 Fe2 C14 39.2(3)
C12 Fe2 C14 65.9(2)
C2 Fe2 C15 117.7(2)
C4 Fe2 C15 149.6(2)
C3 Fe2 C15 116.8(2)
C13 Fe2 C15 65.5(2)
C12 Fe2 C15 64.9(2)
C14 Fe2 C15 39.2(2)
C2 Fe2 C11 97.7(2)
C4 Fe2 C11 160.4(2)
C3 Fe2 C11 154.1(2)
C13 Fe2 C11 66.1(2)
C12 Fe2 C11 38.7(2)
C14 Fe2 C11 65.9(2)
C15 Fe2 C11 38.8(2)
C2 Fe2 Fe3 52.21(14)
C4 Fe2 Fe3 81.60(15)
C3 Fe2 Fe3 49.27(15)
C13 Fe2 Fe3 156.7(2)
C12 Fe2 Fe3 153.68(17)
C14 Fe2 Fe3 118.7(2)
C15 Fe2 Fe3 101.46(17)
C11 Fe2 Fe3 116.75(15)
C2 Fe2 Fe4 51.57(14)
C4 Fe2 Fe4 48.98(15)
C3 Fe2 Fe4 80.76(16)
C13 Fe2 Fe4 114.97(19)
C12 Fe2 Fe4 102.48(16)
C14 Fe2 Fe4 151.1(2)
C15 Fe2 Fe4 160.82(15)
C11 Fe2 Fe4 122.42(15)
Fe3 Fe2 Fe4 83.83(4)
C3 Fe3 C2 87.3(2)
C3 Fe3 C1 88.7(2)
C2 Fe3 C1 43.38(18)
C3 Fe3 C21 98.9(2)
C2 Fe3 C21 128.5(2)
C1 Fe3 C21 168.9(2)
C3 Fe3 C20 134.1(2)
C2 Fe3 C20 104.0(2)
C1 Fe3 C20 129.8(2)
C21 Fe3 C20 39.9(2)
C3 Fe3 C17 95.0(2)
C2 Fe3 C17 167.9(2)
C1 Fe3 C17 148.3(2)
C21 Fe3 C17 39.4(2)
C20 Fe3 C17 66.1(2)
C3 Fe3 C19 160.2(2)
C2 Fe3 C19 111.9(2)
C1 Fe3 C19 108.4(2)
C21 Fe3 C19 65.7(2)
C20 Fe3 C19 38.8(2)
C17 Fe3 C19 65.2(2)
C3 Fe3 C18 124.5(2)
C2 Fe3 C18 145.3(2)
C1 Fe3 C18 116.4(2)
C21 Fe3 C18 65.6(2)
C20 Fe3 C18 65.5(2)
C17 Fe3 C18 38.6(2)
C19 Fe3 C18 38.9(2)
C3 Fe3 Fe2 51.49(15)
C2 Fe3 Fe2 48.78(14)
C1 Fe3 Fe2 81.17(14)
C21 Fe3 Fe2 97.28(16)
C20 Fe3 Fe2 104.31(16)
C17 Fe3 Fe2 124.98(16)
C19 Fe3 Fe2 139.11(17)
C18 Fe3 Fe2 162.44(15)
C3 Fe3 Fe1 50.75(16)
C2 Fe3 Fe1 79.97(14)
C1 Fe3 Fe1 50.08(13)
C21 Fe3 Fe1 140.79(16)
C20 Fe3 Fe1 173.27(17)
C17 Fe3 Fe1 110.60(16)
C19 Fe3 Fe1 134.76(17)
C18 Fe3 Fe1 108.12(18)
Fe2 Fe3 Fe1 82.41(4)
C4 Fe4 C2 87.8(2)
C4 Fe4 C1 89.8(2)
C2 Fe4 C1 43.89(18)
C4 Fe4 C25 93.4(3)
C2 Fe4 C25 164.9(2)
C1 Fe4 C25 151.1(2)
C4 Fe4 C24 103.3(2)
C2 Fe4 C24 125.5(2)
C1 Fe4 C24 163.4(2)
C25 Fe4 C24 39.7(3)
C4 Fe4 C26 120.3(2)
C2 Fe4 C26 148.2(2)
C1 Fe4 C26 116.0(2)
C25 Fe4 C26 39.7(3)
C24 Fe4 C26 66.0(2)
C4 Fe4 C23 140.1(2)
C2 Fe4 C23 103.9(2)
C1 Fe4 C23 125.0(2)
C25 Fe4 C23 66.1(3)
C24 Fe4 C23 39.3(2)
C26 Fe4 C23 65.3(2)
C4 Fe4 C27 157.8(2)
C2 Fe4 C27 114.4(2)
C1 Fe4 C27 105.4(2)
C25 Fe4 C27 65.5(3)
C24 Fe4 C27 65.2(2)
C26 Fe4 C27 38.4(2)
C23 Fe4 C27 38.6(2)
C4 Fe4 Fe2 51.18(15)
C2 Fe4 Fe2 48.75(13)
C1 Fe4 Fe2 81.52(13)
C25 Fe4 Fe2 122.1(2)
C24 Fe4 Fe2 98.82(16)
C26 Fe4 Fe2 161.82(18)
C23 Fe4 Fe2 109.90(15)
C27 Fe4 Fe2 145.73(17)
C4 Fe4 Fe1 51.65(15)
C2 Fe4 Fe1 80.94(13)
C1 Fe4 Fe1 50.72(13)
C25 Fe4 Fe1 111.5(2)
C24 Fe4 Fe1 145.84(17)
C26 Fe4 Fe1 104.01(19)
C23 Fe4 Fe1 166.55(15)
C27 Fe4 Fe1 127.92(16)
Fe2 Fe4 Fe1 82.81(3)
C2 C1 P1 118.0(3)
C2 C1 Fe1 114.4(3)
P1 C1 Fe1 127.4(3)
C2 C1 Fe4 66.9(3)
P1 C1 Fe4 119.9(2)
Fe1 C1 Fe4 77.23(17)
C2 C1 Fe3 66.8(2)
P1 C1 Fe3 127.4(3)
Fe1 C1 Fe3 77.56(17)
Fe4 C1 Fe3 110.0(2)
C1 C2 Fe2 121.0(3)
C1 C2 Fe4 69.2(3)
Fe2 C2 Fe4 79.68(18)
C1 C2 Fe3 69.8(3)
Fe2 C2 Fe3 79.01(17)
Fe4 C2 Fe3 113.1(2)
C1 C2 H41 113(3)
Fe2 C2 H41 126(3)
Fe4 C2 H41 115(3)
Fe3 C2 H41 129(3)
C4 C3 Fe3 119.1(4)
C4 C3 Fe1 68.4(3)
Fe3 C3 Fe1 80.61(19)
C4 C3 Fe2 67.7(3)
Fe3 C3 Fe2 79.24(18)
Fe1 C3 Fe2 112.8(3)
C4 C3 H43 112(4)
Fe3 C3 H43 129(4)
Fe1 C3 H43 117(4)
Fe2 C3 H43 125(4)
C3 C4 Fe4 118.5(4)
C3 C4 Fe2 68.2(3)
Fe4 C4 Fe2 79.84(19)
C3 C4 Fe1 67.7(3)
Fe4 C4 Fe1 79.49(19)
Fe2 C4 Fe1 112.7(3)
C3 C4 H42 117(4)
Fe4 C4 H42 124(4)
Fe2 C4 H42 118(4)
Fe1 C4 H42 127(4)
C35 P1 C29 102.1(2)
C35 P1 C1 107.7(2)
C29 P1 C1 112.8(2)
C35 P1 Se1 110.48(17)
C29 P1 Se1 106.09(17)
C1 P1 Se1 116.73(16)
C9 C5 C6 109.3(6)
C9 C5 C10 126.9(9)
C6 C5 C10 123.8(9)
C9 C5 Fe1 71.7(4)
C6 C5 Fe1 69.3(3)
C10 C5 Fe1 125.9(5)
C7 C6 C5 102.5(7)
C7 C6 Fe1 71.3(3)
C5 C6 Fe1 68.6(3)
C7 C6 H1 128.6
C5 C6 H1 128.6
Fe1 C6 H1 128.6
C8 C7 C6 108.5(6)
C8 C7 Fe1 70.4(3)
C6 C7 Fe1 69.7(3)
C8 C7 H2 125.7
C6 C7 H2 125.7
Fe1 C7 H2 125.7
C9 C8 C7 110.9(8)
C9 C8 Fe1 70.8(4)
C7 C8 Fe1 71.2(3)
C9 C8 H3 124.6
C7 C8 H3 124.6
Fe1 C8 H3 124.6
C5 C9 C8 108.8(7)
C5 C9 Fe1 71.1(4)
C8 C9 Fe1 71.8(4)
C5 C9 H4 125.6
C8 C9 H4 125.6
Fe1 C9 H4 125.6
C5 C10 H5 109.7
C5 C10 H6 109.7
H5 C10 H6 109.2
C5 C10 H7 109.7
H5 C10 H7 109.3
H6 C10 H7 109.2
C12 C11 C15 107.1(5)
C12 C11 C16 128.3(5)
C15 C11 C16 124.6(5)
C12 C11 Fe2 69.6(3)
C15 C11 Fe2 69.8(3)
C16 C11 Fe2 128.2(4)
C11 C12 C13 108.6(5)
C11 C12 Fe2 71.8(3)
C13 C12 Fe2 69.4(3)
C11 C12 H8 125.7
C13 C12 H8 125.7
Fe2 C12 H8 125.7
C14 C13 C12 107.6(5)
C14 C13 Fe2 71.0(3)
C12 C13 Fe2 70.7(3)
C14 C13 H9 126.1
C12 C13 H9 126.2
Fe2 C13 H9 126.2
C13 C14 C15 107.5(5)
C13 C14 Fe2 69.8(3)
C15 C14 Fe2 70.8(3)
C13 C14 H10 126.2
C15 C14 H10 126.2
Fe2 C14 H10 126.2
C11 C15 C14 109.2(5)
C11 C15 Fe2 71.3(3)
C14 C15 Fe2 70.0(3)
C11 C15 H11 125.4
C14 C15 H11 125.4
Fe2 C15 H11 125.4
C11 C16 H12 109.5
C11 C16 H13 109.5
H12 C16 H13 109.5
C11 C16 H14 109.5
H12 C16 H14 109.5
H13 C16 H14 109.5
C18 C17 C21 107.7(5)
C18 C17 C22 126.5(5)
C21 C17 C22 125.6(5)
C18 C17 Fe3 71.1(3)
C21 C17 Fe3 68.7(3)
C22 C17 Fe3 128.8(4)
C17 C18 C19 108.1(5)
C17 C18 Fe3 70.3(3)
C19 C18 Fe3 70.2(3)
C17 C18 H15 125.9
C19 C18 H15 125.9
Fe3 C18 H15 125.9
C20 C19 C18 108.5(5)
C20 C19 Fe3 69.6(3)
C18 C19 Fe3 70.9(3)
C20 C19 H16 125.8
C18 C19 H16 125.8
Fe3 C19 H16 125.8
C19 C20 C21 107.6(5)
C19 C20 Fe3 71.6(3)
C21 C20 Fe3 69.4(3)
C19 C20 H17 126.2
C21 C20 H17 126.2
Fe3 C20 H17 126.2
C17 C21 C20 108.1(5)
C17 C21 Fe3 71.9(3)
C20 C21 Fe3 70.8(3)
C17 C21 H18 125.9
C20 C21 H18 125.9
Fe3 C21 H18 125.9
C17 C22 H19 109.5
C17 C22 H20 109.5
H19 C22 H20 109.5
C17 C22 H21 109.5
H19 C22 H21 109.5
H20 C22 H21 109.5
C27 C23 C24 107.3(5)
C27 C23 C28 125.2(6)
C24 C23 C28 127.5(5)
C27 C23 Fe4 70.8(3)
C24 C23 Fe4 69.2(3)
C28 C23 Fe4 127.7(4)
C23 C24 C25 108.2(5)
C23 C24 Fe4 71.6(3)
C25 C24 Fe4 69.8(3)
C23 C24 H22 125.9
C25 C24 H22 125.9
Fe4 C24 H22 125.9
C24 C25 C26 107.4(6)
C24 C25 Fe4 70.5(3)
C26 C25 Fe4 71.3(3)
C24 C25 H23 126.3
C26 C25 H23 126.2
Fe4 C25 H23 126.3
C27 C26 C25 107.7(6)
C27 C26 Fe4 71.2(3)
C25 C26 Fe4 68.9(3)
C27 C26 H24 126.2
C25 C26 H24 126.2
Fe4 C26 H24 126.2
C26 C27 C23 109.4(6)
C26 C27 Fe4 70.4(3)
C23 C27 Fe4 70.6(3)
C26 C27 H25 125.3
C23 C27 H25 125.3
Fe4 C27 H25 125.3
C23 C28 H26 109.5
C23 C28 H27 109.5
H26 C28 H27 109.5
C23 C28 H28 109.5
H26 C28 H28 109.5
H27 C28 H28 109.5
C34 C29 C30 118.4(5)
C34 C29 P1 121.6(4)
C30 C29 P1 119.6(4)
C29 C30 C31 121.1(5)
C29 C30 H29 119.4
C31 C30 H29 119.4
C32 C31 C30 119.4(5)
C32 C31 H30 120.3
C30 C31 H30 120.3
C33 C32 C31 120.1(5)
C33 C32 H31 120.0
C31 C32 H31 120.0
C32 C33 C34 119.7(5)
C32 C33 H32 120.2
C34 C33 H32 120.2
C29 C34 C33 121.3(5)
C29 C34 H33 119.3
C33 C34 H33 119.3
C36 C35 C40 117.9(5)
C36 C35 P1 120.8(4)
C40 C35 P1 121.3(4)
C35 C36 C37 120.7(5)
C35 C36 H34 119.7
C37 C36 H34 119.7
C38 C37 C36 120.6(5)
C38 C37 H35 119.7
C36 C37 H35 119.7
C37 C38 C39 120.6(5)
C37 C38 H36 119.7
C39 C38 H36 119.7
C40 C39 C38 119.6(6)
C40 C39 H37 120.2
C38 C39 H37 120.2
C39 C40 C35 120.6(5)
C39 C40 H38 119.7
C35 C40 H38 119.7
Cl2 C41 Cl1 131.5(13)
Cl2 C41 H39 104.4
Cl1 C41 H39 104.4
Cl2 C41 H40 104.4
Cl1 C41 H40 104.3
H39 C41 H40 105.6

loop_
_geom_bond_atom_site_label_1
_geom_bond_atom_site_label_2
_geom_bond_distance
Fe1 C3 1.988(5)
Fe1 C1 1.989(5)
Fe1 C4 1.999(5)
Fe1 C5 2.109(6)
Fe1 C9 2.116(7)
Fe1 C6 2.118(6)
Fe1 C8 2.128(6)
Fe1 C7 2.140(5)
Fe1 Fe4 2.5062(12)
Fe1 Fe3 2.5329(12)
Fe2 C2 1.914(5)
Fe2 C4 1.983(5)
Fe2 C3 1.990(5)
Fe2 C13 2.093(5)
Fe2 C12 2.109(5)
Fe2 C14 2.107(6)
Fe2 C15 2.118(5)
Fe2 C11 2.138(5)
Fe2 Fe3 2.4981(11)
Fe2 Fe4 2.5048(11)
Fe3 C3 1.927(5)
Fe3 C2 2.011(5)
Fe3 C1 2.054(5)
Fe3 C21 2.092(5)
Fe3 C20 2.111(5)
Fe3 C17 2.135(5)
Fe3 C19 2.137(6)
Fe3 C18 2.146(5)
Fe4 C4 1.920(5)
Fe4 C2 1.994(5)
Fe4 C1 2.026(5)
Fe4 C25 2.092(6)
Fe4 C24 2.101(5)
Fe4 C26 2.124(6)
Fe4 C23 2.133(6)
Fe4 C27 2.135(6)
C1 C2 1.503(6)
C1 P1 1.841(5)
C2 H41 0.88(5)
C3 C4 1.490(8)
C3 H43 0.92(6)
C4 H42 1.05(7)
P1 C35 1.838(5)
P1 C29 1.839(5)
P1 Se1 2.1239(14)
C5 C9 1.348(12)
C5 C6 1.518(12)
C5 C10 1.524(11)
C6 C7 1.420(9)
C6 H1 1.0000
C7 C8 1.403(9)
C7 H2 1.0000
C8 C9 1.358(12)
C8 H3 1.0000
C9 H4 1.0000
C10 H5 0.9823
C10 H6 0.9823
C10 H7 0.9823
C11 C12 1.406(8)
C11 C15 1.415(7)
C11 C16 1.516(8)
C12 C13 1.434(9)
C12 H8 1.0000
C13 C14 1.408(9)
C13 H9 1.0000
C14 C15 1.418(9)
C14 H10 1.0000
C15 H11 1.0000
C16 H12 0.9800
C16 H13 0.9800
C16 H14 0.9800
C17 C18 1.416(8)
C17 C21 1.427(7)
C17 C22 1.500(8)
C18 C19 1.427(8)
C18 H15 1.0000
C19 C20 1.411(8)
C19 H16 1.0000
C20 C21 1.433(8)
C20 H17 1.0000
C21 H18 1.0000
C22 H19 0.9800
C22 H20 0.9800
C22 H21 0.9800
C23 C27 1.412(8)
C23 C24 1.422(8)
C23 C28 1.524(9)
C24 C25 1.422(9)
C24 H22 1.0000
C25 C26 1.433(10)
C25 H23 1.0000
C26 C27 1.400(9)
C26 H24 1.0000
C27 H25 1.0000
C28 H26 0.9800
C28 H27 0.9800
C28 H28 0.9800
C29 C34 1.378(7)
C29 C30 1.390(7)
C30 C31 1.399(7)
C30 H29 0.9500
C31 C32 1.391(8)
C31 H30 0.9500
C32 C33 1.377(8)
C32 H31 0.9500
C33 C34 1.402(8)
C33 H32 0.9500
C34 H33 0.9500
C35 C36 1.394(7)
C35 C40 1.406(7)
C36 C37 1.394(8)
C36 H34 0.9500
C37 C38 1.350(10)
C37 H35 0.9500
C38 C39 1.391(9)
C38 H36 0.9500
C39 C40 1.389(7)
C39 H37 0.9500
C40 H38 0.9500
C41 Cl2 1.55(2)
C41 Cl1 1.54(2)
C41 H39 0.9900
C41 H40 0.9900
